data_2202667
loop_
_publ_author_name
'Lee, Uk'
'Jung, Yeon-Hwa'
'Joo, Hea-Chung'
'Park, Ki-Min'

_publ_section_title
;
 A new decavanadate with a tricobalt(II) cation and 18-crown-6,
 tris{hexaaquacobalt(II)} decavanadate bis(18-crown-6) decahydrate
;
_journal_issue 7
_journal_name_full 'Acta Crystallographica Section E'
_journal_page_first m421
_journal_page_last m424
_journal_paper_doi 10.1107/S1600536803011747
_journal_volume 59
_journal_year 2003
_chemical_formula_iupac '[Co (H2 O)6]3 [V10 O28], (C12 H24 O6)2, 10H2 O'
_chemical_formula_moiety '2(C12 H24 O6), O28 V10, 3(H12 Co O6), 10(H2 O)'
_chemical_formula_sum 'C24 H104 Co3 O68 V10'
_chemical_formula_weight 2167.26
_chemical_name_systematic ?
_space_group_IT_number 2
_symmetry_cell_setting triclinic
_symmetry_space_group_name_Hall '-P 1'
_symmetry_space_group_name_H-M 'P -1'
_atom_sites_solution_hydrogens geom
_atom_sites_solution_primary direct
_atom_sites_solution_secondary difmap
_audit_creation_method SHELXL-97
_cell_angle_alpha 101.33(3)
_cell_angle_beta 92.63(2)
_cell_angle_gamma 84.26(2)
_cell_formula_units_Z 1
_cell_length_a 12.285(4)
_cell_length_b 13.924(3)
_cell_length_c 11.120(3)
_cell_measurement_reflns_used 26
_cell_measurement_temperature 298(2)
_cell_measurement_theta_max 10.5
_cell_measurement_theta_min 9.6
_cell_volume 1855.1(9)
_computing_cell_refinement STADI4
_computing_data_collection 'STADI4 (Stoe & Cie, 1996)'
_computing_data_reduction 'X-RED (Stoe & Cie, 1996)'
_computing_molecular_graphics 'ORTEP-3 (Farrugia, 1997) and DIAMOND (Brandenburg, 1998)'
_computing_publication_material SHELXL97
_computing_structure_refinement 'SHELXL97 (Sheldrick, 1997)'
_computing_structure_solution 'SHELXS97 (Sheldrick, 1990)'
_diffrn_ambient_temperature 298(2)
_diffrn_measured_fraction_theta_full 0.998
_diffrn_measured_fraction_theta_max 0.998
_diffrn_measurement_device_type 'Stoe Stadi-4'
_diffrn_measurement_method \w/2-\q
_diffrn_radiation_monochromator graphite
_diffrn_radiation_source 'fine-focus sealed tube'
_diffrn_radiation_type MoK\a
_diffrn_radiation_wavelength 0.71069
_diffrn_reflns_av_R_equivalents 0.0000
_diffrn_reflns_av_sigmaI/netI 0.0374
_diffrn_reflns_limit_h_max 15
_diffrn_reflns_limit_h_min -15
_diffrn_reflns_limit_k_max 17
_diffrn_reflns_limit_k_min -18
_diffrn_reflns_limit_l_max 14
_diffrn_reflns_limit_l_min 0
_diffrn_reflns_number 8466
_diffrn_reflns_theta_full 27.48
_diffrn_reflns_theta_max 27.48
_diffrn_reflns_theta_min 1.67
_diffrn_standards_decay_% 3.5
_diffrn_standards_interval_time 60
_diffrn_standards_number 3
_exptl_absorpt_coefficient_mu 1.972
_exptl_absorpt_correction_T_max 0.8116
_exptl_absorpt_correction_T_min 0.6084
_exptl_absorpt_correction_type numerical
_exptl_absorpt_process_details '(X-SHAPE; Stoe & Cie, 1996)'
_exptl_crystal_colour 'pale blue--brown'
_exptl_crystal_density_diffrn 1.940
_exptl_crystal_density_meas ?
_exptl_crystal_density_method 'not measured'
_exptl_crystal_description triclinic
_exptl_crystal_F_000 1103
_exptl_crystal_size_max 0.38
_exptl_crystal_size_mid 0.25
_exptl_crystal_size_min 0.13
_refine_diff_density_max 0.543
_refine_diff_density_min -0.481
_refine_ls_extinction_method none
_refine_ls_goodness_of_fit_ref 1.084
_refine_ls_hydrogen_treatment mixed
_refine_ls_matrix_type full
_refine_ls_number_parameters 484
_refine_ls_number_reflns 8466
_refine_ls_number_restraints 0
_refine_ls_restrained_S_all 1.084
_refine_ls_R_factor_all 0.0660
_refine_ls_R_factor_gt 0.0419
_refine_ls_shift/su_max 0.001
_refine_ls_shift/su_mean 0.000
_refine_ls_structure_factor_coef Fsqd
_refine_ls_weighting_details 'calc w = 1/[\s^2^(Fo^2^)+(0.0423P)^2^+2.3315P] where P = (Fo^2^+2Fc^2^)/3'
_refine_ls_weighting_scheme calc
_refine_ls_wR_factor_gt 0.0919
_refine_ls_wR_factor_ref 0.1077
_reflns_number_gt 6530
_reflns_number_total 8466
_reflns_threshold_expression I>2\s(I)
_cod_data_source_file lh6059.cif
_cod_data_source_block I
_cod_depositor_comments
;
The following automatic conversions were performed:

'_exptl_crystal_density_meas' value 'not measured' was changed to '?'
- the value is perceived as not measured.

Automatic conversion script
Id: cif_fix_values 3008 2015-01-20 13:52:24Z robertas 
;
_cod_database_code 2202667
_cod_database_fobs_code 2202667

loop_
_symmetry_equiv_pos_as_xyz
'x, y, z'
'-x, -y, -z'

loop_
_atom_site_label
_atom_site_fract_x
_atom_site_fract_y
_atom_site_fract_z
_atom_site_U_iso_or_equiv
_atom_site_adp_type
_atom_site_calc_flag
_atom_site_refinement_flags
_atom_site_occupancy
_atom_site_disorder_assembly
_atom_site_disorder_group
_atom_site_type_symbol
Co1 0.31114(4) 0.30484(4) 0.87853(4) 0.02592(12) Uani d . 1 . . Co
Co2 0.0000 0.5000 0.5000 0.03012(17) Uani d S 1 . . Co
V1 0.43110(5) 0.64568(4) 0.77823(5) 0.02300(13) Uani d . 1 . . V
V2 0.39343(4) 0.47395(4) 0.56571(5) 0.01730(12) Uani d . 1 . . V
V3 0.36978(5) 0.30219(4) 0.34504(5) 0.02259(13) Uani d . 1 . . V
V4 0.37745(5) 0.51807(4) 0.29388(5) 0.01901(12) Uani d . 1 . . V
V5 0.40608(5) 0.68761(4) 0.51317(5) 0.02013(13) Uani d . 1 . . V
Oh1 0.51110(18) 0.57235(16) 0.59670(19) 0.0175(4) Uani d . 1 . . O
Oc2 0.32781(18) 0.56617(16) 0.4667(2) 0.0191(5) Uani d . 1 . . O
Oc3 0.49139(18) 0.60872(16) 0.3723(2) 0.0185(5) Uani d . 1 . . O
Ob4 0.33745(19) 0.52932(18) 0.6983(2) 0.0234(5) Uani d . 1 . . O
Ob5 0.31274(19) 0.38127(17) 0.5035(2) 0.0220(5) Uani d . 1 . . O
Ob6 0.4584(2) 0.27650(17) 0.2073(2) 0.0246(5) Uani d . 1 . . O
Ob7 0.3507(2) 0.71057(17) 0.6664(2) 0.0240(5) Uani d . 1 . . O
Ob8 0.5266(2) 0.75635(17) 0.5633(2) 0.0246(5) Uani d . 1 . . O
Ob9 0.29800(19) 0.41297(17) 0.2800(2) 0.0224(5) Uani d . 1 . . O
Ob10 0.4762(2) 0.46024(17) 0.1766(2) 0.0225(5) Uani d . 1 . . O
Ot11 0.3642(2) 0.6858(2) 0.9019(2) 0.0354(6) Uani d . 1 . . O
Ot12 0.2807(2) 0.2243(2) 0.3102(3) 0.0348(6) Uani d . 1 . . O
Ot13 0.3006(2) 0.59158(19) 0.2240(2) 0.0295(6) Uani d . 1 . . O
Ot14 0.3286(2) 0.75966(18) 0.4429(2) 0.0314(6) Uani d . 1 . . O
O15 0.0226(2) 0.2343(2) 0.6418(3) 0.0362(6) Uani d . 1 . . O
O16 0.1753(3) 0.0720(2) 0.5416(3) 0.0443(7) Uani d . 1 . . O
O17 0.3944(3) 0.0493(2) 0.6500(3) 0.0418(7) Uani d . 1 . . O
O18 0.3647(2) 0.01171(19) 0.8973(3) 0.0373(7) Uani d . 1 . . O
O19 0.1481(3) 0.0579(2) 0.9931(3) 0.0466(8) Uani d . 1 . . O
O20 -0.0007(3) 0.2010(2) 0.8917(3) 0.0466(8) Uani d . 1 . . O
C1 -0.0026(4) 0.1562(3) 0.5442(4) 0.0429(10) Uani d . 1 . . C
H1a -0.0614 0.1791 0.4926 0.051 Uiso calc R 1 . . H
H1b -0.0267 0.1026 0.5774 0.051 Uiso calc R 1 . . H
C2 0.0971(4) 0.1207(4) 0.4700(4) 0.0464(11) Uani d . 1 . . C
H2a 0.0779 0.0757 0.3956 0.056 Uiso calc R 1 . . H
H2b 0.1276 0.1760 0.4472 0.056 Uiso calc R 1 . . H
C3 0.2732(4) 0.0350(4) 0.4751(4) 0.0513(12) Uani d . 1 . . C
H3a 0.3073 0.0893 0.4542 0.062 Uiso calc R 1 . . H
H3b 0.2549 -0.0089 0.3995 0.062 Uiso calc R 1 . . H
C4 0.3511(4) -0.0189(3) 0.5518(4) 0.0445(11) Uani d . 1 . . C
H4a 0.3133 -0.0658 0.5841 0.053 Uiso calc R 1 . . H
H4b 0.4101 -0.0548 0.5017 0.053 Uiso calc R 1 . . H
C5 0.4749(4) 0.0026(3) 0.7221(4) 0.0432(10) Uani d . 1 . . C
H5a 0.5175 0.0526 0.7696 0.052 Uiso calc R 1 . . H
H5b 0.5242 -0.0423 0.6671 0.052 Uiso calc R 1 . . H
C6 0.4304(4) -0.0533(3) 0.8083(4) 0.0441(11) Uani d . 1 . . C
H6a 0.3868 -0.1032 0.7624 0.053 Uiso calc R 1 . . H
H6b 0.4904 -0.0860 0.8492 0.053 Uiso calc R 1 . . H
C7 0.3198(4) -0.0381(3) 0.9807(4) 0.0455(11) Uani d . 1 . . C
H7a 0.3782 -0.0654 1.0293 0.055 Uiso calc R 1 . . H
H7b 0.2810 -0.0918 0.9356 0.055 Uiso calc R 1 . . H
C8 0.2432(4) 0.0321(4) 1.0630(4) 0.0492(12) Uani d . 1 . . C
H8a 0.2226 0.0020 1.1291 0.059 Uiso calc R 1 . . H
H8b 0.2787 0.0907 1.0986 0.059 Uiso calc R 1 . . H
C9 0.0740(5) 0.1307(4) 1.0620(5) 0.0560(13) Uani d . 1 . . C
H9a 0.1084 0.1914 1.0878 0.067 Uiso calc R 1 . . H
H9b 0.0534 0.1088 1.1347 0.067 Uiso calc R 1 . . H
C10 -0.0260(4) 0.1479(4) 0.9830(5) 0.0585(14) Uani d . 1 . . C
H10a -0.0514 0.0852 0.9437 0.070 Uiso calc R 1 . . H
H10b -0.0841 0.1850 1.0336 0.070 Uiso calc R 1 . . H
C11 -0.0911(4) 0.2072(4) 0.8061(5) 0.0466(11) Uani d . 1 . . C
H11a -0.1573 0.2334 0.8502 0.056 Uiso calc R 1 . . H
H11b -0.1024 0.1421 0.7599 0.056 Uiso calc R 1 . . H
C12 -0.0681(4) 0.2728(3) 0.7200(5) 0.0466(11) Uani d . 1 . . C
H12a -0.1331 0.2826 0.6691 0.056 Uiso calc R 1 . . H
H12b -0.0530 0.3365 0.7675 0.056 Uiso calc R 1 . . H
OW1 0.4127(2) 0.20530(19) 0.9599(2) 0.0361(7) Uani d . 1 . . O
H21a 0.3981 0.1469 0.9551 0.054 Uiso d R 1 . . H
H21b 0.4300 0.2228 1.0433 0.054 Uiso d R 1 . . H
OW2 0.4187(3) 0.4105(2) 0.9349(3) 0.0458(8) Uani d . 1 . . O
H22a 0.4537 0.4543 0.8985 0.069 Uiso d R 1 . . H
H22b 0.4423 0.4340 1.0095 0.069 Uiso d R 1 . . H
OW3 0.3852(3) 0.2587(2) 0.7107(3) 0.0448(8) Uani d . 1 . . O
H23a 0.4206 0.2884 0.6755 0.067 Uiso d R 1 . . H
H23b 0.4050 0.1986 0.6841 0.067 Uiso d R 1 . . H
OW4 0.2260(3) 0.3467(2) 1.0456(3) 0.0462(8) Uani d . 1 . . O
H24a 0.1522 0.3508 1.0462 0.069 Uiso d R 1 . . H
H24b 0.2426 0.3621 1.1118 0.069 Uiso d R 1 . . H
OW5 0.2109(2) 0.1936(2) 0.8120(3) 0.0362(6) Uani d . 1 . . O
H25a 0.1487 0.1979 0.8391 0.054 Uiso d R 1 . . H
H25b 0.2382 0.1651 0.7412 0.054 Uiso d R 1 . . H
OW6 0.1980(3) 0.4101(2) 0.8226(3) 0.0454(8) Uani d . 1 . . O
H26a 0.1825 0.4282 0.7607 0.068 Uiso d R 1 . . H
H26b 0.2156 0.4659 0.8649 0.068 Uiso d R 1 . . H
OW7 -0.1128(2) 0.3962(2) 0.4609(3) 0.0436(7) Uani d . 1 . . O
H27a -0.1694 0.4100 0.4860 0.065 Uiso d R 1 . . H
H27b -0.0956 0.3582 0.3831 0.065 Uiso d R 1 . . H
OW8 0.1059(2) 0.3979(2) 0.5789(3) 0.0367(7) Uani d . 1 . . O
H28a 0.1801 0.3704 0.5405 0.055 Uiso d R 1 . . H
H28b 0.0875 0.3466 0.6068 0.055 Uiso d R 1 . . H
OW9 0.0770(2) 0.4511(3) 0.3320(3) 0.0531(9) Uani d . 1 . . O
H29a 0.0407 0.3976 0.2849 0.080 Uiso d R 1 . . H
H29b 0.1521 0.4303 0.3459 0.080 Uiso d R 1 . . H
OW10 -0.1354(3) 0.2350(3) 0.2717(3) 0.0539(9) Uani d . 1 . . O
H30a -0.2025 0.2456 0.2825 0.081 Uiso d R 1 . . H
H30b -0.1345 0.1705 0.2632 0.081 Uiso d R 1 . . H
OW11 0.2041(3) 0.5888(3) 0.9867(3) 0.0573(9) Uani d . 1 . . O
H31a 0.1495 0.5689 1.0216 0.086 Uiso d R 1 . . H
H31b 0.2346 0.6345 0.9683 0.086 Uiso d R 1 . . H
OW12 0.1076(3) -0.0280(3) 0.7380(3) 0.0569(9) Uani d . 1 . . O
H32a 0.1368 0.0004 0.6925 0.085 Uiso d R 1 . . H
H32b 0.1255 0.0046 0.8031 0.085 Uiso d R 1 . . H
OW13 -0.3601(4) 0.1960(4) 0.8133(5) 0.0902(14) Uani d . 1 . . O
OW14 0.0134(6) 0.4281(7) 0.0727(8) 0.066(2) Uani d P 0.50 . . O
OW15 -0.0164(8) 0.3598(8) 0.1389(10) 0.105(4) Uani d P 0.50 . . O

loop_
_atom_site_aniso_label
_atom_site_aniso_U_11
_atom_site_aniso_U_22
_atom_site_aniso_U_33
_atom_site_aniso_U_12
_atom_site_aniso_U_13
_atom_site_aniso_U_23
Co1 0.0327(3) 0.0265(3) 0.0196(2) -0.0074(2) -0.0031(2) 0.00553(18)
Co2 0.0175(3) 0.0400(4) 0.0345(4) -0.0012(3) 0.0024(3) 0.0115(3)
V1 0.0259(3) 0.0244(3) 0.0172(3) 0.0006(2) 0.0028(2) 0.0015(2)
V2 0.0155(3) 0.0208(3) 0.0164(3) -0.0025(2) 0.0015(2) 0.0049(2)
V3 0.0233(3) 0.0221(3) 0.0220(3) -0.0053(2) -0.0024(2) 0.0026(2)
V4 0.0196(3) 0.0217(3) 0.0155(3) -0.0011(2) -0.0022(2) 0.0041(2)
V5 0.0225(3) 0.0183(3) 0.0187(3) 0.0013(2) -0.0009(2) 0.0035(2)
Oh1 0.0173(11) 0.0201(11) 0.0150(10) -0.0013(9) -0.0010(9) 0.0036(8)
Oc2 0.0165(11) 0.0226(11) 0.0181(11) 0.0002(9) 0.0010(9) 0.0045(9)
Oc3 0.0194(11) 0.0196(11) 0.0169(11) -0.0007(9) 0.0001(9) 0.0053(9)
Ob4 0.0228(12) 0.0283(13) 0.0198(12) -0.0018(10) 0.0032(10) 0.0057(10)
Ob5 0.0186(12) 0.0262(12) 0.0225(12) -0.0050(9) 0.0014(9) 0.0064(10)
Ob6 0.0293(13) 0.0238(12) 0.0188(11) -0.0026(10) -0.0036(10) 0.0006(9)
Ob7 0.0247(13) 0.0235(12) 0.0206(12) 0.0037(10) 0.0011(10) -0.0004(9)
Ob8 0.0274(13) 0.0198(12) 0.0269(13) -0.0034(10) -0.0017(10) 0.0055(10)
Ob9 0.0219(12) 0.0241(12) 0.0211(12) -0.0040(10) -0.0039(10) 0.0040(9)
Ob10 0.0262(13) 0.0273(12) 0.0142(11) -0.0031(10) -0.0004(9) 0.0042(9)
Ot11 0.0396(16) 0.0416(16) 0.0219(13) 0.0045(13) 0.0085(12) 0.0008(11)
Ot12 0.0380(16) 0.0311(14) 0.0363(15) -0.0141(12) -0.0060(12) 0.0048(12)
Ot13 0.0318(14) 0.0327(14) 0.0242(13) 0.0021(11) -0.0053(11) 0.0103(11)
Ot14 0.0356(15) 0.0241(13) 0.0333(14) 0.0035(11) -0.0058(12) 0.0076(11)
O15 0.0309(15) 0.0400(16) 0.0387(16) -0.0020(12) 0.0014(12) 0.0105(12)
O16 0.0446(18) 0.0542(19) 0.0345(16) 0.0080(15) 0.0065(14) 0.0148(14)
O17 0.0526(19) 0.0294(15) 0.0417(17) 0.0006(13) 0.0040(15) 0.0041(12)
O18 0.0472(18) 0.0258(14) 0.0391(16) -0.0043(12) 0.0038(13) 0.0059(12)
O19 0.0452(19) 0.062(2) 0.0352(16) -0.0030(16) 0.0038(14) 0.0163(15)
O20 0.0359(17) 0.057(2) 0.0532(19) -0.0079(15) 0.0052(15) 0.0225(16)
C1 0.035(2) 0.048(3) 0.045(3) -0.0040(19) -0.008(2) 0.010(2)
C2 0.054(3) 0.053(3) 0.031(2) 0.001(2) -0.004(2) 0.011(2)
C3 0.057(3) 0.057(3) 0.038(2) 0.005(2) 0.013(2) 0.006(2)
C4 0.045(3) 0.037(2) 0.046(3) 0.002(2) 0.005(2) -0.0036(19)
C5 0.037(2) 0.044(2) 0.046(3) 0.0017(19) 0.004(2) 0.003(2)
C6 0.051(3) 0.029(2) 0.047(3) 0.0063(19) -0.006(2) 0.0023(18)
C7 0.052(3) 0.041(2) 0.049(3) -0.011(2) -0.012(2) 0.022(2)
C8 0.052(3) 0.065(3) 0.035(2) -0.013(2) -0.001(2) 0.019(2)
C9 0.064(3) 0.061(3) 0.048(3) -0.003(3) 0.018(3) 0.020(2)
C10 0.049(3) 0.067(3) 0.068(3) -0.001(3) 0.023(3) 0.033(3)
C11 0.032(2) 0.053(3) 0.057(3) -0.006(2) 0.010(2) 0.013(2)
C12 0.039(3) 0.043(3) 0.058(3) 0.007(2) 0.007(2) 0.015(2)
Ow1 0.0514(18) 0.0276(14) 0.0297(14) -0.0074(13) -0.0107(13) 0.0074(11)
Ow2 0.069(2) 0.0496(18) 0.0270(14) -0.0373(16) -0.0146(14) 0.0145(13)
Ow3 0.069(2) 0.0338(16) 0.0351(16) -0.0069(15) 0.0227(15) 0.0102(12)
Ow4 0.0440(18) 0.070(2) 0.0213(14) -0.0084(16) -0.0022(13) 0.0002(14)
Ow5 0.0336(15) 0.0415(16) 0.0347(15) -0.0152(13) 0.0033(12) 0.0035(12)
Ow6 0.058(2) 0.0402(17) 0.0358(16) 0.0011(15) -0.0139(15) 0.0072(13)
Ow7 0.0206(14) 0.0483(18) 0.060(2) -0.0059(13) 0.0052(14) 0.0031(15)
Ow8 0.0230(14) 0.0430(16) 0.0480(17) 0.0001(12) 0.0069(12) 0.0185(14)
Ow9 0.0226(15) 0.091(3) 0.0422(18) 0.0018(16) 0.0047(13) 0.0077(17)
Ow10 0.0336(17) 0.061(2) 0.063(2) 0.0019(15) 0.0100(16) 0.0018(17)
Ow11 0.060(2) 0.059(2) 0.054(2) -0.0082(18) -0.0022(18) 0.0111(17)
Ow12 0.066(2) 0.054(2) 0.051(2) -0.0153(18) 0.0008(18) 0.0078(16)
Ow13 0.082(3) 0.107(4) 0.094(3) -0.028(3) 0.003(3) 0.041(3)
Ow14 0.041(4) 0.091(6) 0.069(5) 0.012(4) 0.004(4) 0.033(5)
Ow15 0.073(6) 0.107(8) 0.102(8) 0.008(6) -0.030(6) -0.044(6)

loop_
_atom_type_symbol
_atom_type_description
_atom_type_scat_dispersion_real
_atom_type_scat_dispersion_imag
_atom_type_scat_source
C C 0.0033 0.0016 'International Tables Vol C Tables 4.2.6.8 and 6.1.1.4'
H H 0.0000 0.0000 'International Tables Vol C Tables 4.2.6.8 and 6.1.1.4'
O O 0.0106 0.0060 'International Tables Vol C Tables 4.2.6.8 and 6.1.1.4'
V V 0.3005 0.5294 'International Tables Vol C Tables 4.2.6.8 and 6.1.1.4'
Co Co 0.3494 0.9721 'International Tables Vol C Tables 4.2.6.8 and 6.1.1.4'

loop_
_geom_angle_atom_site_label_1
_geom_angle_atom_site_label_2
_geom_angle_atom_site_label_3
_geom_angle_site_symmetry_1
_geom_angle_site_symmetry_3
_geom_angle
V2 V1 V3 . 2_666 91.93(3)
V2 V1 V5 . . 61.55(3)
V3 V1 V5 2_666 . 60.41(3)
V2 V1 V4 . 2_666 61.29(3)
V3 V1 V4 2_666 2_666 61.71(3)
V5 V1 V4 . 2_666 92.39(3)
V1 V2 V3 . . 176.35(3)
V1 V2 V5 . . 59.89(3)
V3 V2 V5 . . 118.55(3)
V1 V2 V4 . . 117.74(3)
V3 V2 V4 . . 60.66(3)
V5 V2 V4 . . 57.90(3)
V1 V2 V2 . 2_666 88.57(3)
V3 V2 V2 . 2_666 87.84(3)
V5 V2 V2 . 2_666 59.59(3)
V4 V2 V2 . 2_666 58.49(3)
V1 V2 V4 . 2_566 94.80(3)
V3 V2 V4 . 2_566 88.74(3)
V5 V2 V4 . 2_566 101.40(2)
V4 V2 V4 . 2_566 98.95(3)
V2 V2 V4 2_666 2_566 155.40(2)
V1 V3 V2 2_666 . 91.65(3)
V1 V3 V5 2_666 2_666 60.41(3)
V2 V3 V5 . 2_666 61.95(3)
V1 V3 V4 2_666 . 59.92(2)
V2 V3 V4 . . 61.18(3)
V5 V3 V4 2_666 . 91.34(3)
V5 V4 V3 . . 118.67(3)
V5 V4 V2 . . 60.53(3)
V3 V4 V2 . . 58.16(3)
V4 V5 V3 . 2_666 119.20(3)
V4 V5 V1 . . 120.09(3)
V3 V5 V1 2_666 . 59.19(3)
V4 V5 V2 . . 61.58(3)
V3 V5 V2 2_666 . 89.46(3)
V1 V5 V2 . . 58.56(3)
Ow2 Co1 Ow3 . . 92.14(13)
Ow2 Co1 Ow5 . . 175.83(13)
Ow3 Co1 Ow5 . . 83.89(12)
Ow2 Co1 Ow1 . . 90.06(12)
Ow3 Co1 Ow1 . . 92.59(12)
Ow5 Co1 Ow1 . . 88.87(11)
Ow2 Co1 Ow6 . . 90.07(13)
Ow3 Co1 Ow6 . . 96.07(13)
Ow5 Co1 Ow6 . . 91.60(12)
Ow1 Co1 Ow6 . . 171.33(12)
Ow2 Co1 Ow4 . . 91.67(13)
Ow3 Co1 Ow4 . . 176.07(13)
Ow5 Co1 Ow4 . . 92.32(12)
Ow1 Co1 Ow4 . . 88.36(12)
Ow6 Co1 Ow4 . . 82.96(13)
Ow7 Co2 Ow9 . 2_566 86.78(14)
Ow7 Co2 Ow9 2_566 2_566 93.22(14)
Ow7 Co2 Ow9 . . 93.22(13)
Ow7 Co2 Ow9 2_566 . 86.78(14)
Ow7 Co2 Ow8 . . 88.83(12)
Ow7 Co2 Ow8 2_566 . 91.17(12)
Ow9 Co2 Ow8 2_566 . 90.06(12)
Ow9 Co2 Ow8 . . 89.94(12)
Ow7 Co2 Ow8 . 2_566 91.17(12)
Ow7 Co2 Ow8 2_566 2_566 88.83(12)
Ow9 Co2 Ow8 2_566 2_566 89.94(12)
Ow9 Co2 Ow8 . 2_566 90.06(12)
Ot11 V1 Ob6 . 2_666 103.80(14)
Ot11 V1 Ob7 . . 101.82(13)
Ob6 V1 Ob7 2_666 . 93.86(11)
Ot11 V1 Ob10 . 2_666 101.15(13)
Ob6 V1 Ob10 2_666 2_666 92.46(11)
Ob7 V1 Ob10 . 2_666 153.94(10)
Ot11 V1 Ob4 . . 99.13(13)
Ob6 V1 Ob4 2_666 . 157.02(10)
Ob7 V1 Ob4 . . 82.86(10)
Ob10 V1 Ob4 2_666 . 81.51(10)
Ot11 V1 Oh1 . . 172.42(12)
Ob6 V1 Oh1 2_666 . 83.74(10)
Ob7 V1 Oh1 . . 78.14(9)
Ob10 V1 Oh1 2_666 . 77.46(9)
Ob4 V1 Oh1 . . 73.32(9)
Ob4 V2 Ob5 . . 106.09(12)
Ob4 V2 Oc3 . 2_666 98.98(11)
Ob5 V2 Oc3 . 2_666 96.37(11)
Ob4 V2 Oc2 . . 97.36(11)
Ob5 V2 Oc2 . . 95.15(11)
Oc3 V2 Oc2 2_666 . 156.53(10)
Ob4 V2 Oh1 . . 89.14(11)
Ob5 V2 Oh1 . . 164.73(10)
Oc3 V2 Oh1 2_666 . 81.92(9)
Oc2 V2 Oh1 . . 81.60(9)
Ob4 V2 Oh1 . 2_666 167.56(11)
Ob5 V2 Oh1 . 2_666 86.29(10)
Oc3 V2 Oh1 2_666 2_666 80.42(9)
Oc2 V2 Oh1 . 2_666 80.00(9)
Oh1 V2 Oh1 . 2_666 78.46(10)
Ot12 V3 Ob8 . 2_666 104.40(13)
Ot12 V3 Ob6 . . 103.47(13)
Ob8 V3 Ob6 2_666 . 92.58(11)
Ot12 V3 Ob9 . . 100.90(13)
Ob8 V3 Ob9 2_666 . 154.04(11)
Ob6 V3 Ob9 . . 87.11(11)
Ot12 V3 Ob5 . . 101.17(13)
Ob8 V3 Ob5 2_666 . 86.93(11)
Ob6 V3 Ob5 . . 154.66(10)
Ob9 V3 Ob5 . . 82.53(10)
Ot12 V3 Oh1 . 2_666 175.00(12)
Ob8 V3 Oh1 2_666 2_666 78.62(9)
Ob6 V3 Oh1 . 2_666 80.20(9)
Ob9 V3 Oh1 . 2_666 75.74(9)
Ob5 V3 Oh1 . 2_666 74.86(9)
Ot13 V4 Ob9 . . 102.86(13)
Ot13 V4 Ob10 . . 102.32(12)
Ob9 V4 Ob10 . . 96.07(11)
Ot13 V4 Oc2 . . 100.34(12)
Ob9 V4 Oc2 . . 90.06(10)
Ob10 V4 Oc2 . . 154.54(10)
Ot13 V4 Oc3 . . 100.19(12)
Ob9 V4 Oc3 . . 154.82(10)
Ob10 V4 Oc3 . . 88.75(10)
Oc2 V4 Oc3 . . 75.89(10)
Ot13 V4 Oh1 . 2_666 174.83(11)
Ob9 V4 Oh1 . 2_666 81.31(10)
Ob10 V4 Oh1 . 2_666 80.08(9)
Oc2 V4 Oh1 . 2_666 76.45(9)
Oc3 V4 Oh1 . 2_666 75.18(9)
Ot14 V5 Ob7 . . 103.85(13)
Ot14 V5 Ob8 . . 103.91(13)
Ob7 V5 Ob8 . . 93.80(11)
Ot14 V5 Oc2 . . 99.47(12)
Ob7 V5 Oc2 . . 90.40(11)
Ob8 V5 Oc2 . . 154.47(10)
Ot14 V5 Oc3 . . 99.98(12)
Ob7 V5 Oc3 . . 154.53(10)
Ob8 V5 Oc3 . . 89.08(11)
Oc2 V5 Oc3 . . 76.81(10)
Ot14 V5 Oh1 . . 173.96(11)
Ob7 V5 Oh1 . . 79.57(10)
Ob8 V5 Oh1 . . 80.65(10)
Oc2 V5 Oh1 . . 75.37(9)
Oc3 V5 Oh1 . . 75.94(9)
C1 O15 C12 . . 113.5(3)
C2 O16 C3 . . 111.6(3)
C4 O17 C5 . . 112.2(3)
C7 O18 C6 . . 112.4(3)
C9 O19 C8 . . 113.0(4)
C10 O20 C11 . . 110.6(4)
O15 C1 C2 . . 109.2(4)
O15 C1 H1a . . 109.8
C2 C1 H1a . . 109.8
O15 C1 H1b . . 109.8
C2 C1 H1b . . 109.8
H1a C1 H1b . . 108.3
O16 C2 C1 . . 108.7(4)
O16 C2 H2a . . 109.9
C1 C2 H2a . . 109.9
O16 C2 H2b . . 109.9
C1 C2 H2b . . 109.9
H2a C2 H2b . . 108.3
O16 C3 C4 . . 109.8(4)
O16 C3 H3a . . 109.7
C4 C3 H3a . . 109.7
O16 C3 H3b . . 109.7
C4 C3 H3b . . 109.7
H3a C3 H3b . . 108.2
O17 C4 C3 . . 109.6(4)
O17 C4 H4a . . 109.8
C3 C4 H4a . . 109.8
O17 C4 H4b . . 109.8
C3 C4 H4B . . 109.8
H4a C4 H4b . . 108.2
O17 C5 C6 . . 115.2(4)
O17 C5 H5a . . 108.5
C6 C5 H5a . . 108.5
O17 C5 H5b . . 108.5
C6 C5 H5b . . 108.5
H5a C5 H5b . . 107.5
O18 C6 C5 . . 110.2(3)
O18 C6 H6a . . 109.6
C5 C6 H6a . . 109.6
O18 C6 H6b . . 109.6
C5 C6 H6b . . 109.6
H6a C6 H6b . . 108.1
O18 C7 C8 . . 109.6(4)
O18 C7 H7a . . 109.8
C8 C7 H7a . . 109.8
O18 C7 H7b . . 109.8
C8 C7 H7b . . 109.8
H7a C7 H7b . . 108.2
O19 C8 C7 . . 109.0(4)
O19 C8 H8a . . 109.9
C7 C8 H8a . . 109.9
O19 C8 H8b . . 109.9
C7 C8 H8b . . 109.9
H8a C8 H8b . . 108.3
O19 C9 C10 . . 108.8(4)
O19 C9 H9a . . 109.9
C10 C9 H9a . . 109.9
O19 C9 H9b . . 109.9
C10 C9 H9b . . 109.9
H9a C9 H9b . . 108.3
O20 C10 C9 . . 110.0(4)
O20 C10 H10a . . 109.7
C9 C10 H10a . . 109.7
O20 C10 H10b . . 109.7
C9 C10 H10b . . 109.7
H10a C10 H10b . . 108.2
O20 C11 C12 . . 109.8(4)
O20 C11 H11a . . 109.7
C12 C11 H11a . . 109.7
O20 C11 H11b . . 109.7
C12 C11 H11b . . 109.7
H11a C11 H11b . . 108.2
O15 C12 C11 . . 113.5(4)
O15 C12 H12a . . 108.9
C11 C12 H12a . . 108.9
O15 C12 H12b . . 108.9
C11 C12 H12b . . 108.9
H12a C12 H12b . . 107.7
H21a Ow1 H21b . . 100.9
H22a Ow2 H22b . . 94.4
H23a Ow3 H23b . . 105.7
H24a Ow4 H24b . . 104.0
H25a Ow5 H25b . . 132.0
H26a Ow6 H26b . . 97.2
H27a Ow7 H27b . . 126.1
H28a Ow8 H28b . . 101.2
H29a Ow9 H29b . . 110.0
H30a Ow10 H30b . . 94.6
H31a Ow11 H31b . . 149.5
H32a Ow12 H32b . . 98.8

loop_
_geom_bond_atom_site_label_1
_geom_bond_atom_site_label_2
_geom_bond_site_symmetry_2
_geom_bond_distance
_geom_bond_publ_flag
V1 V2 . 3.0680(10) ?
V1 V3 2_666 3.0730(10) ?
V1 V4 2_666 3.1230(10) ?
V1 V5 . 3.1110(10) ?
V2 V3 . 3.0970(10) ?
V2 V4 . 3.1940(10) ?
V2 V5 . 3.1620(10) ?
V2 V2 2_666 3.2660(10) ?
V2 V4 2_666 3.1570(10) ?
V3 V5 2_666 3.1110(10) ?
V3 V4 . 3.1780(10) ?
V4 V5 . 3.0770(10) ?
Co1 Ow1 . 2.083(3) ?
Co1 Ow2 . 2.062(3) ?
Co1 Ow3 . 2.072(3) ?
Co1 Ow4 . 2.125(3) ?
Co1 Ow5 . 2.076(3) ?
Co1 Ow6 . 2.083(3) ?
Co2 Ow7 . 2.073(3) ?
Co2 Ow8 . 2.122(3) ?
Co2 Ow9 . 2.093(3) ?
V1 Oh1 . 2.292(2) yes
V1 Ob4 . 2.110(3) yes
V1 Ob6 2_666 1.803(3) yes
V1 Ob7 . 1.868(2) yes
V1 Ob10 2_666 1.904(2) yes
V1 Ot11 . 1.609(3) yes
V2 Oh1 2_666 2.154(2) yes
V2 Oh1 . 2.062(2) yes
V2 Oc2 . 1.944(2) yes
V2 Oc3 2_666 1.923(2) yes
V2 Ob4 . 1.668(2) yes
V2 Ob5 . 1.723(2) yes
V3 Oh1 2_666 2.365(2) yes
V3 Ob5 . 2.002(2) yes
V3 Ob6 . 1.876(3) yes
V3 Ob8 2_666 1.823(3) yes
V3 Ob9 . 1.946(2) yes
V3 Ot12 . 1.599(3) yes
V4 Oh1 2_666 2.246(2) yes
V4 Oc2 . 2.008(2) yes
V4 Oc3 . 2.030(2) yes
V4 Ob9 . 1.817(2) yes
V4 Ob10 . 1.833(2) yes
V4 Ot13 . 1.611(2) yes
V5 Oh1 . 2.273(2) yes
V5 Oc2 . 1.997(2) yes
V5 Oc3 . 2.001(2) yes
V5 Ob7 . 1.822(2) yes
V5 Ob8 . 1.848(3) yes
V5 Ot14 . 1.604(3) yes
O15 C1 . 1.425(5) yes
O16 C2 . 1.425(5) yes
O16 C3 . 1.437(5) yes
O17 C4 . 1.421(5) yes
O17 C5 . 1.429(5) yes
O18 C6 . 1.423(5) yes
O18 C7 . 1.422(5) yes
O19 C8 . 1.429(6) yes
O19 C9 . 1.420(6) yes
O20 C10 . 1.429(5) yes
O20 C11 . 1.437(6) yes
O15 C12 . 1.439(5) yes
C1 C2 . 1.495(6) yes
C1 H1a . 0.9700 ?
C1 H1b . 0.9700 ?
C2 H2a . 0.9700 ?
C2 H2b . 0.9700 ?
C3 C4 . 1.497(7) yes
C3 H3a . 0.9700 ?
C3 H3b . 0.9700 ?
C4 H4a . 0.9700 ?
C4 H4b . 0.9700 ?
C5 C6 . 1.500(6) yes
C5 H5a . 0.9700 ?
C5 H5b . 0.9700 ?
C6 H6a . 0.9700 ?
C6 H6b . 0.9700 ?
C7 C8 . 1.491(7) yes
C7 H7a . 0.9700 ?
C7 H7b . 0.9700 ?
C8 H8a . 0.9700 ?
C8 H8b . 0.9700 ?
C9 C10 . 1.504(8) yes
C9 H9a . 0.9700 ?
C9 H9b . 0.9700 ?
C10 H10a . 0.9700 ?
C10 H10b . 0.9700 ?
C11 C12 . 1.501(6) yes
C11 H11a . 0.9700 ?
C11 H11b . 0.9700 ?
C12 H12a . 0.9700 ?
C12 H12b . 0.9700 ?
Ow1 H21a . 0.8413 ?
Ow1 H21b . 0.9317 ?
Ow2 H22a . 0.9419 ?
Ow2 H22b . 0.8771 ?
Ow3 H23a . 0.7928 ?
Ow3 H23b . 0.8457 ?
Ow4 H24a . 0.9026 ?
Ow4 H24b . 0.7500 ?
Ow5 H25a . 0.8267 ?
Ow5 H25b . 0.8746 ?
Ow6 H26a . 0.7869 ?
Ow6 H26b . 0.8683 ?
Ow7 H27a . 0.7537 ?
Ow7 H27b . 0.9419 ?
Ow8 H28a . 1.0302 ?
Ow8 H28b . 0.8841 ?
Ow9 H29a . 0.9588 ?
Ow9 H29b . 0.9544 ?
Ow10 H30a . 0.8324 ?
Ow10 H30b . 0.8836 ?
Ow11 H31a . 0.8832 ?
Ow11 H31b . 0.8323 ?
Ow12 H32a . 0.8155 ?
Ow12 H32b . 0.8088 ?
Ow13 OT14 2_566 3.080(5) yes

loop_
_geom_hbond_atom_site_label_D
_geom_hbond_atom_site_label_H
_geom_hbond_atom_site_label_A
_geom_hbond_site_symmetry_A
_geom_hbond_distance_DH
_geom_hbond_distance_HA
_geom_hbond_distance_DA
_geom_hbond_angle_DHA
Ow1 H21a O18 . 0.84 1.94 2.764(4) 165
Ow1 H21b Ob6 1_556 0.93 1.86 2.786(4) 172
Ow1 H21a Ow5 . 0.84 2.83 2.912(4) 87
Ow2 H22b Ob10 1_556 0.88 1.86 2.719(4) 167
Ow2 H22a Ob10 2_666 0.94 1.88 2.817(4) 179
Ow3 H23a Oc3 2_666 0.79 2.04 2.813(4) 165
Ow3 H23b O17 . 0.85 2.06 2.853(4) 157
Ow4 H24b Ob9 1_556 0.75 1.98 2.727(4) 173
Ow4 H24a Ow14 1_556 0.90 1.93 2.747(8) 150
Ow5 H25a O20 . 0.83 1.95 2.771(4) 176
Ow5 H25a O15 . 0.83 2.73 3.002(4) 101
Ow6 H26b Ow11 . 0.87 1.96 2.788(5) 159
Ow6 H26a Ow8 . 0.79 2.17 2.868(4) 148
Ow6 H26a Ob4 . 0.79 2.67 3.048(4) 112
Ow7 H27a Oc2 2_566 0.75 2.02 2.766(4) 172
Ow7 H27b Ow10 . 0.94 2.00 2.785(5) 140
Ow7 H27b Ow9 . 0.94 2.73 3.028(4) 99
Ow7 H27b Ow9 . 0.94 2.73 3.028(4) 99
Ow8 H28a Ob5 . 1.03 1.73 2.686(4) 153
Ow8 H28b O15 . 0.88 1.94 2.807(4) 168
Ow9 H29a Ow15 . 0.96 1.74 2.557(9) 140
Ow9 H29a Ow14 . 0.96 2.48 2.917(9) 108
Ow9 H29b Ob9 . 0.95 1.94 2.780(4) 145
Ow10 H30a Ob7 2_566 0.83 1.94 2.757(4) 169
Ow10 H30b Ow12 2_556 0.88 1.98 2.850(5) 170
Ow11 H31a Ow15 2_566 0.88 2.64 2.750(10) 88
Ow11 H31a Ow14 2_566 0.88 2.22 2.744(9) 118
Ow11 H31b Ot11 . 0.83 2.03 2.790(5) 151
Ow12 H32b O19 . 0.81 2.11 2.895(5) 163
Ow12 H32a O16 . 0.82 2.20 2.999(5) 165
